data_2019687
loop_
_publ_author_name
'Nayak, Prakash S.'
'Narayana, Badiadka'
'Yathirajan, Hemmige S.'
'Hosten, Eric C.'
'Betz, Richard'
'Glidewell, Christopher'

_publ_section_title
;
 (2<i>E</i>)-3-(6-Methoxynaphthalen-2-yl)-1-(pyridin-3-yl)prop-2-en-1-one
 and its cyclocondensation product with guanidine,
 (4<i>RS</i>)-2-amino-4-(6-methoxynaphthalen-2-yl)-6-(pyridin-3-yl)-3,4-dihydropyrimidine
 monohydrate: two types of hydrogen-bonded sheet
;
_journal_coeditor_code SK3565
_journal_issue 11
_journal_name_full 'Acta Crystallographica Section C'
_journal_page_first 1011
_journal_page_last 1016
_journal_paper_doi 10.1107/S2053229614021524
_journal_volume 70
_journal_year 2014
_chemical_formula_iupac 'C19 H15 N O2'
_chemical_formula_moiety 'C19 H15 N O2'
_chemical_formula_sum 'C19 H15 N O2'
_chemical_formula_weight 289.32
_chemical_name_systematic
;
(2<i>E</i>)-3-(6-Methoxynaphthalen-2-yl)-1-(pyridin-3-yl)prop-2-en-1-one
;
_space_group_crystal_system orthorhombic
_space_group_IT_number 29
_space_group_name_Hall 'P 2c -2ac'
_space_group_name_H-M_alt 'P c a 21'
_symmetry_space_group_name_Hall 'P 2c -2ac'
_symmetry_space_group_name_H-M 'P c a 21'
_atom_sites_solution_hydrogens geom
_audit_creation_method SHELXL2014
_cell_angle_alpha 90
_cell_angle_beta 90
_cell_angle_gamma 90
_cell_formula_units_Z 4
_cell_length_a 14.2636(6)
_cell_length_b 16.6789(6)
_cell_length_c 6.0084(2)
_cell_measurement_reflns_used 3441
_cell_measurement_temperature 200(2)
_cell_measurement_theta_max 28.346
_cell_measurement_theta_min 1.221
_cell_volume 1429.41(9)
_computing_cell_refinement
;
SAINT (Bruker, 2009)
;
_computing_data_collection
;
APEX2 (Bruker, 2009)
;
_computing_data_reduction
;
SAINT (Bruker, 2009)
;
_computing_molecular_graphics
;
PLATON (Spek, 2009)
;
_computing_publication_material
;
PLATON (Spek, 2009) and SHELXL2014 (Sheldrick, 2014)
;
_computing_structure_refinement
;
SHELXL2014 (Sheldrick, 2014)
;
_computing_structure_solution
;
SHELXS97 (Sheldrick, 2008)
;
_diffrn_ambient_temperature 200(2)
_diffrn_measured_fraction_theta_full 0.998
_diffrn_measured_fraction_theta_max 0.997
_diffrn_measurement_device_type 'Bruker APEXII CCD area-detector'
_diffrn_measurement_method '\f and \w scans'
_diffrn_radiation_type MoK\a
_diffrn_radiation_wavelength 0.71073
_diffrn_reflns_av_R_equivalents 0.0212
_diffrn_reflns_limit_h_max 13
_diffrn_reflns_limit_h_min -19
_diffrn_reflns_limit_k_max 22
_diffrn_reflns_limit_k_min -22
_diffrn_reflns_limit_l_max 8
_diffrn_reflns_limit_l_min -8
_diffrn_reflns_number 3474
_diffrn_reflns_theta_full 25.242
_diffrn_reflns_theta_max 28.346
_diffrn_reflns_theta_min 2.442
_diffrn_standards_number 0
_exptl_absorpt_coefficient_mu 0.087
_exptl_absorpt_correction_T_max 0.989
_exptl_absorpt_correction_T_min 0.811
_exptl_absorpt_correction_type multi-scan
_exptl_absorpt_process_details
;
(SADABS; Sheldrick, 2003)
;
_exptl_crystal_colour colourless
_exptl_crystal_density_diffrn 1.344
_exptl_crystal_description plate
_exptl_crystal_F_000 608
_exptl_crystal_size_max 0.446
_exptl_crystal_size_mid 0.280
_exptl_crystal_size_min 0.128
_refine_diff_density_max 0.253
_refine_diff_density_min -0.179
_refine_ls_abs_structure_details
;
Flack <i>x</i> parameter determined using 1281 quotients
[(I+)-(I-)]/[(I+)+(I-)] (Parsons <i>et al.</i>,  2013)
;
_refine_ls_abs_structure_Flack 0.0(4)
_refine_ls_extinction_method none
_refine_ls_goodness_of_fit_ref 1.078
_refine_ls_hydrogen_treatment constr
_refine_ls_matrix_type full
_refine_ls_number_parameters 200
_refine_ls_number_reflns 3440
_refine_ls_number_restraints 1
_refine_ls_restrained_S_all 1.078
_refine_ls_R_factor_all 0.0407
_refine_ls_R_factor_gt 0.0354
_refine_ls_shift/su_max 0.000
_refine_ls_shift/su_mean 0.000
_refine_ls_structure_factor_coef Fsqd
_refine_ls_weighting_details 'w = 1/[\s^2^(Fo^2^)+(0.0517P)^2^+0.2103P] where P=(Fo^2^+2Fc^2^)/3'
_refine_ls_weighting_scheme calc
_refine_ls_wR_factor_gt 0.0968
_refine_ls_wR_factor_ref 0.0998
_reflns_number_gt 3106
_reflns_number_total 3440
_reflns_threshold_expression I>2\s(I)
_cod_data_source_file sk3565sup1.cif
_cod_data_source_block I
_cod_depositor_comments 'Adding full bibliography for 2019687--2019688.cif.'
_cod_database_code 2019687
_cod_database_fobs_code 2019687
_shelx_space_group_comment
;
The symmetry employed for this shelxl refinement is uniquely defined
by the following loop, which should always be used as a source of
symmetry information in preference to the above space-group names.
They are only intended as comments.
;
_shelx_estimated_absorpt_t_min 0.962
_shelx_estimated_absorpt_t_max 0.989
_shelxl_version_number 2.014

loop_
_space_group_symop_operation_xyz
'x, y, z'
'-x, -y, z+1/2'
'-x+1/2, y, z+1/2'
'x+1/2, -y, z'

loop_
_atom_site_type_symbol
_atom_site_label
_atom_site_fract_x
_atom_site_fract_y
_atom_site_fract_z
_atom_site_U_iso_or_equiv
_atom_site_adp_type
_atom_site_calc_flag
_atom_site_occupancy
C C1 0.13608(15) 0.78897(12) 0.6903(4) 0.0346(5) Uani d 1
O O11 0.14016(13) 0.77917(10) 0.8914(3) 0.0456(5) Uani d 1
C C2 0.13695(16) 0.72033(12) 0.5335(4) 0.0344(5) Uani d 1
H H2 0.1525 0.7285 0.3814 0.041 Uiso calc 1
C C3 0.11583(14) 0.64709(11) 0.6073(3) 0.0296(4) Uani d 1
H H3 0.0963 0.6435 0.7581 0.036 Uiso calc 1
N N11 0.15568(17) 1.01214(11) 0.6698(4) 0.0512(6) Uani d 1
C C12 0.15867(17) 0.93578(13) 0.7316(4) 0.0398(5) Uani d 1
H H12 0.1813 0.9239 0.8766 0.048 Uiso calc 1
C C13 0.13077(15) 0.87166(12) 0.5973(4) 0.0325(4) Uani d 1
C C14 0.09803(17) 0.88972(14) 0.3858(4) 0.0413(5) Uani d 1
H H14 0.0793 0.8481 0.2874 0.050 Uiso calc 1
C C15 0.0929(2) 0.96912(14) 0.3199(4) 0.0475(6) Uani d 1
H H15 0.0695 0.9830 0.1770 0.057 Uiso calc 1
C C16 0.1225(2) 1.02770(15) 0.4657(5) 0.0500(6) Uani d 1
H H16 0.1192 1.0820 0.4190 0.060 Uiso calc 1
C C31 0.08734(13) 0.50274(11) 0.5847(3) 0.0260(4) Uani d 1
H H31 0.0596 0.5063 0.7281 0.031 Uiso calc 1
C C32 0.11921(13) 0.57162(10) 0.4838(3) 0.0260(4) Uani d 1
C C33 0.15895(13) 0.56566(11) 0.2665(3) 0.0268(4) Uani d 1
H H33 0.1793 0.6129 0.1924 0.032 Uiso calc 1
C C34 0.16819(14) 0.49323(11) 0.1636(3) 0.0271(4) Uani d 1
H H34 0.1956 0.4908 0.0197 0.033 Uiso calc 1
C C34a 0.13757(13) 0.42139(11) 0.2677(3) 0.0241(4) Uani d 1
C C35 0.14779(14) 0.34528(11) 0.1646(3) 0.0281(4) Uani d 1
H H35 0.1784 0.3409 0.0247 0.034 Uiso calc 1
C C36 0.11333(14) 0.27813(11) 0.2677(4) 0.0300(4) Uani d 1
C C37 0.06901(14) 0.28379(11) 0.4781(4) 0.0316(4) Uani d 1
H H37 0.0449 0.2369 0.5470 0.038 Uiso calc 1
C C38 0.06070(13) 0.35573(11) 0.5823(3) 0.0296(4) Uani d 1
H H38 0.0318 0.3584 0.7246 0.035 Uiso calc 1
C C38a 0.09457(13) 0.42696(10) 0.4814(3) 0.0244(4) Uani d 1
O O136 0.11714(12) 0.20216(9) 0.1850(3) 0.0408(4) Uani d 1
C C136 0.1722(2) 0.18877(14) -0.0102(4) 0.0470(6) Uani d 1
H H36A 0.1718 0.1315 -0.0468 0.070 Uiso calc 1
H H36B 0.2368 0.2063 0.0169 0.070 Uiso calc 1
H H36C 0.1458 0.2193 -0.1347 0.070 Uiso calc 1

loop_
_atom_site_aniso_label
_atom_site_aniso_U_11
_atom_site_aniso_U_22
_atom_site_aniso_U_33
_atom_site_aniso_U_12
_atom_site_aniso_U_13
_atom_site_aniso_U_23
C1 0.0352(11) 0.0314(10) 0.0374(11) -0.0034(8) 0.0022(9) -0.0078(9)
O11 0.0639(12) 0.0394(8) 0.0334(8) -0.0061(8) -0.0013(8) -0.0058(7)
C2 0.0408(11) 0.0294(10) 0.0332(11) -0.0022(9) 0.0036(9) -0.0064(8)
C3 0.0287(9) 0.0305(9) 0.0296(9) 0.0022(8) 0.0004(8) -0.0047(8)
N11 0.0654(14) 0.0318(9) 0.0566(13) 0.0001(9) -0.0037(12) -0.0083(10)
C12 0.0446(12) 0.0340(10) 0.0408(13) -0.0004(9) -0.0025(10) -0.0078(9)
C13 0.0339(10) 0.0302(9) 0.0335(10) -0.0017(8) 0.0040(9) -0.0063(8)
C14 0.0486(14) 0.0392(11) 0.0362(11) -0.0040(10) -0.0018(11) -0.0078(10)
C15 0.0543(15) 0.0472(13) 0.0411(14) 0.0050(11) 0.0007(11) 0.0057(11)
C16 0.0596(16) 0.0311(11) 0.0593(16) 0.0038(11) 0.0056(14) 0.0018(11)
C31 0.0243(8) 0.0309(9) 0.0228(8) 0.0036(7) 0.0007(7) -0.0013(7)
C32 0.0248(9) 0.0250(9) 0.0281(10) 0.0024(7) -0.0016(8) -0.0037(8)
C33 0.0277(9) 0.0261(9) 0.0268(9) -0.0007(7) 0.0009(8) 0.0035(8)
C34 0.0277(9) 0.0310(9) 0.0227(8) 0.0008(7) 0.0017(8) 0.0000(8)
C34a 0.0245(9) 0.0261(9) 0.0217(8) 0.0017(7) -0.0018(8) -0.0001(7)
C35 0.0320(10) 0.0291(9) 0.0232(9) 0.0020(7) -0.0011(8) -0.0022(8)
C36 0.0327(10) 0.0252(9) 0.0321(10) 0.0022(8) -0.0041(9) -0.0017(8)
C37 0.0322(10) 0.0279(9) 0.0347(10) -0.0010(8) 0.0006(9) 0.0069(8)
C38 0.0290(9) 0.0333(10) 0.0264(9) 0.0023(7) 0.0026(8) 0.0041(8)
C38a 0.0227(9) 0.0275(9) 0.0231(8) 0.0023(7) -0.0017(7) 0.0009(7)
O136 0.0542(10) 0.0258(6) 0.0425(9) -0.0012(6) 0.0039(8) -0.0043(6)
C136 0.0720(17) 0.0332(11) 0.0357(11) 0.0053(11) 0.0025(12) -0.0077(10)

loop_
_atom_type_symbol
_atom_type_description
_atom_type_scat_dispersion_real
_atom_type_scat_dispersion_imag
_atom_type_scat_source
C C 0.0033 0.0016 'International Tables Vol C Tables 4.2.6.8 and 6.1.1.4'
H H 0.0000 0.0000 'International Tables Vol C Tables 4.2.6.8 and 6.1.1.4'
N N 0.0061 0.0033 'International Tables Vol C Tables 4.2.6.8 and 6.1.1.4'
O O 0.0106 0.0060 'International Tables Vol C Tables 4.2.6.8 and 6.1.1.4'

loop_
_geom_angle_atom_site_label_1
_geom_angle_atom_site_label_2
_geom_angle_atom_site_label_3
_geom_angle
_geom_angle_publ_flag
O11 C1 C2 121.7(2) ?
O11 C1 C13 119.84(19) ?
C2 C1 C13 118.48(19) ?
C3 C2 C1 119.61(19) ?
C3 C2 H2 120.2 ?
C1 C2 H2 120.2 ?
C2 C3 C32 127.75(19) ?
C2 C3 H3 116.1 ?
C32 C3 H3 116.1 ?
C12 N11 C16 117.0(2) ?
N11 C12 C13 124.3(2) ?
N11 C12 H12 117.9 ?
C13 C12 H12 117.9 ?
C14 C13 C12 117.3(2) ?
C14 C13 C1 124.18(19) ?
C12 C13 C1 118.5(2) ?
C15 C14 C13 119.2(2) ?
C15 C14 H14 120.4 ?
C13 C14 H14 120.4 ?
C16 C15 C14 118.7(2) ?
C16 C15 H15 120.7 ?
C14 C15 H15 120.7 ?
N11 C16 C15 123.5(2) ?
N11 C16 H16 118.2 ?
C15 C16 H16 118.2 ?
C32 C31 C38a 122.00(16) ?
C32 C31 H31 119.0 ?
C38a C31 H31 119.0 ?
C31 C32 C33 118.41(16) ?
C31 C32 C3 118.98(18) ?
C33 C32 C3 122.52(17) ?
C34 C33 C32 121.01(17) ?
C34 C33 H33 119.5 ?
C32 C33 H33 119.5 ?
C33 C34 C34a 121.21(17) ?
C33 C34 H34 119.4 ?
C34a C34 H34 119.4 ?
C35 C34a C34 122.05(17) ?
C35 C34a C38a 119.68(17) ?
C34 C34a C38a 118.27(17) ?
C36 C35 C34a 119.77(17) ?
C36 C35 H35 120.1 ?
C34a C35 H35 120.1 ?
O136 C36 C35 125.51(19) y
O136 C36 C37 113.91(17) y
C35 C36 C37 120.58(18) ?
C38 C37 C36 120.60(18) ?
C38 C37 H37 119.7 ?
C36 C37 H37 119.7 ?
C37 C38 C38a 120.86(18) ?
C37 C38 H38 119.6 ?
C38a C38 H38 119.6 ?
C31 C38a C38 122.48(17) ?
C31 C38a C34a 119.04(16) ?
C38 C38a C34a 118.48(17) ?
C36 O136 C136 117.82(17) ?
O136 C136 H36A 109.5 ?
O136 C136 H36B 109.5 ?
H36A C136 H36B 109.5 ?
O136 C136 H36C 109.5 ?
H36A C136 H36C 109.5 ?
H36B C136 H36C 109.5 ?

loop_
_geom_bond_atom_site_label_1
_geom_bond_atom_site_label_2
_geom_bond_distance
_geom_bond_publ_flag
C1 O11 1.221(3) ?
C1 C2 1.482(3) ?
C1 C13 1.490(3) ?
C2 C3 1.334(3) ?
C2 H2 0.9500 ?
C3 C32 1.462(3) ?
C3 H3 0.9500 ?
N11 C12 1.327(3) ?
N11 C16 1.340(4) ?
C12 C13 1.398(3) ?
C12 H12 0.9500 ?
C13 C14 1.387(3) ?
C14 C15 1.384(3) ?
C14 H14 0.9500 ?
C15 C16 1.378(4) ?
C15 H15 0.9500 ?
C16 H16 0.9500 ?
C31 C32 1.376(3) y
C31 H31 0.9500 ?
C32 C33 1.427(3) y
C33 C34 1.363(3) y
C33 H33 0.9500 ?
C34 C34a 1.420(3) y
C34 H34 0.9500 ?
C34a C35 1.420(3) y
C35 C36 1.371(3) y
C35 H35 0.9500 ?
C36 O136 1.362(2) ?
C36 C37 1.417(3) y
C37 C38 1.359(3) y
C37 H37 0.9500 ?
C38 C38a 1.419(3) y
C38a C31 1.412(2) y
C38 H38 0.9500 ?
C34a C38a 1.426(2) y
O136 C136 1.429(3) ?
C136 H36A 0.9800 ?
C136 H36B 0.9800 ?
C136 H36C 0.9800 ?

loop_
_geom_hbond_atom_site_label_D
_geom_hbond_atom_site_label_H
_geom_hbond_atom_site_label_A
_geom_hbond_site_symmetry_A
_geom_hbond_distance_DH
_geom_hbond_distance_HA
_geom_hbond_distance_DA
_geom_hbond_angle_DHA
_geom_hbond_publ_flag
C16 H16 O136 1_565 0.95 2.45 3.364(3) 162 y
C136 H36A N11 1_544 0.98 2.63 3.526(3) 152 y
C3 H3 Cg3 2_565 0.95 2.94 3.518(2) 121 y
C12 H12 Cg1 3_555 0.95 2.93 3.555(3) 125 y
C31 H31 Cg2 2_565 0.95 2.81 3.527(2) 133 y
C34 H34 Cg2 3_554 0.95 2.67 3.391(2) 133 y

loop_
_geom_torsion_atom_site_label_1
_geom_torsion_atom_site_label_2
_geom_torsion_atom_site_label_3
_geom_torsion_atom_site_label_4
_geom_torsion
_geom_torsion_publ_flag
O11 C1 C2 C3 18.8(3) ?
C13 C1 C2 C3 -161.6(2) y
C1 C2 C3 C32 -175.30(19) y
C16 N11 C12 C13 0.8(4) ?
N11 C12 C13 C14 0.1(4) ?
N11 C12 C13 C1 -178.7(2) ?
O11 C1 C13 C14 -159.6(2) ?
C2 C1 C13 C14 20.9(3) ?
O11 C1 C13 C12 19.1(3) ?
C2 C1 C13 C12 -160.4(2) y
C12 C13 C14 C15 -1.2(3) ?
C1 C13 C14 C15 177.6(2) ?
C13 C14 C15 C16 1.3(4) ?
C12 N11 C16 C15 -0.6(4) ?
C14 C15 C16 N11 -0.4(4) ?
C38a C31 C32 C33 1.2(3) ?
C38a C31 C32 C3 -175.47(17) ?
C2 C3 C32 C31 -174.8(2) y
C2 C3 C32 C33 8.6(3) ?
C31 C32 C33 C34 -2.2(3) ?
C3 C32 C33 C34 174.39(18) ?
C32 C33 C34 C34a 0.8(3) ?
C33 C34 C34a C35 -179.09(18) ?
C33 C34 C34a C38a 1.5(3) ?
C34 C34a C35 C36 -177.12(18) ?
C38a C34a C35 C36 2.3(3) ?
C34a C35 C36 O136 178.79(19) ?
C34a C35 C36 C37 -1.1(3) ?
O136 C36 C37 C38 179.47(19) ?
C35 C36 C37 C38 -0.6(3) ?
C36 C37 C38 C38a 1.2(3) ?
C32 C31 C38a C38 -179.03(18) ?
C32 C31 C38a C34a 1.0(3) ?
C37 C38 C38a C31 -179.88(19) ?
C37 C38 C38a C34a 0.0(3) ?
C35 C34a C38a C31 178.18(18) ?
C34 C34a C38a C31 -2.4(2) ?
C35 C34a C38a C38 -1.8(3) ?
C34 C34a C38a C38 177.67(18) ?
C35 C36 O136 C136 8.9(3) y
C37 C36 O136 C136 -171.2(2) ?
